data_9002146
loop_
_publ_author_name
'Downs, R. T.'
'Yang, H.'
'Hazen, R. M.'
'Finger, L. W.'
'Prewitt, C. T.'

_publ_section_title
;
 Compressibility mechanisms of alkali feldspars: New data from reedmergnerite
 Sample from Joseph Smith #1 mine, Duchesne Co., Utah,  NMNH 140
 P = 0,  in air
;
_journal_name_full 'American Mineralogist'
_journal_page_first 333
_journal_page_last 340
_journal_volume 84
_journal_year 1999
_chemical_formula_sum 'B Na O8 Si3'
_chemical_name_mineral Reedmergnerite
_space_group_IT_number 2
_symmetry_space_group_name_Hall '-P 1 (1/2*x+1/2*y,1/2*x-1/2*y,-z)'
_symmetry_space_group_name_H-M 'C -1'
_cell_angle_alpha 93.31900
_cell_angle_beta 116.36800
_cell_angle_gamma 92.04000
_cell_length_a 7.83860
_cell_length_b 12.37330
_cell_length_c 6.80740
_cell_formula_units_Z 4
_cell_volume 589.172
_database_code_amcsd 0002214
_exptl_crystal_density_diffrn 2.774
_cod_original_formula_sum 'Na B Si3 O8'
_cod_database_code 9002146

loop_
_space_group_symop_operation_xyz
x,y,z
1/2+x,1/2+y,z
-x,-y,-z
1/2-x,1/2-y,-z

loop_
_atom_site_aniso_label
_atom_site_aniso_U_11
_atom_site_aniso_U_22
_atom_site_aniso_U_33
_atom_site_aniso_U_12
_atom_site_aniso_U_13
_atom_site_aniso_U_23
Na 0.01242 0.02491 0.02065 0.00150 0.00508 -0.00864
B 0.00663 0.00584 0.00731 -0.00047 0.00282 0.00011
Si1m 0.00623 0.00552 0.00612 0.00120 0.00258 0.00063
Si2o 0.00589 0.00459 0.00766 -0.00001 0.00247 0.00011
Si2m 0.00597 0.00493 0.00698 0.00078 0.00258 0.00068
O(A1) 0.01304 0.00869 0.00852 0.00091 0.00501 0.00076
O(A2) 0.00692 0.00504 0.01132 0.00040 0.00237 0.00139
O(B)o 0.01225 0.00929 0.01627 -0.00320 0.00931 -0.00207
O(B)m 0.01074 0.01293 0.01506 0.00244 0.00786 0.00132
O(C)o 0.00953 0.00661 0.01494 -0.00070 0.00651 -0.00072
O(C)m 0.00985 0.00706 0.01184 0.00275 0.00250 0.00079
O(D)o 0.01090 0.01283 0.00769 0.00433 0.00224 0.00061
O(D)m 0.01054 0.01136 0.00849 -0.00096 0.00153 -0.00044

loop_
_atom_site_label
_atom_site_fract_x
_atom_site_fract_y
_atom_site_fract_z
Na 0.25820 0.00757 0.13302
B 0.01214 0.16173 0.22158
Si1m 0.00585 0.80964 0.20972
Si2o 0.70279 0.10181 0.32049
Si2m 0.68488 0.86453 0.35447
O(A1) 0.00780 0.13652 0.00413
O(A2) 0.59331 0.98123 0.27584
O(B)o 0.84495 0.09894 0.21117
O(B)m 0.81629 0.83485 0.23351
O(C)o 0.00661 0.27645 0.27360
O(C)m 0.02874 0.67957 0.20623
O(D)o 0.19027 0.11840 0.38278
O(D)m 0.19218 0.86780 0.41722

loop_
_cod_related_entry_id
_cod_related_entry_database
_cod_related_entry_code
1 AMCSD 0002214
